data_9009499
loop_
_publ_author_name
'Merlino, S.'
'Pasero, M.'
'Perchiazzi, N.'
'Gianfagna, A.'

_publ_section_title
;
 X-ray and electron diffraction study of penfieldite:
 average structure and multiple cells
;
_journal_name_full 'Mineralogical Magazine'
_journal_page_first 341
_journal_page_last 347
_journal_paper_doi 10.1180/minmag.1995.059.395.17
_journal_volume 59
_journal_year 1995
_chemical_compound_source 'Etruscan iron slag, Baratti beach, Piombiono, Tuscany, Italy'
_chemical_formula_sum 'Cl3 H O Pb2'
_chemical_name_mineral Penfieldite
_space_group_IT_number 174
_symmetry_space_group_name_Hall 'P -6'
_symmetry_space_group_name_H-M 'P -6'
_cell_angle_alpha 90
_cell_angle_beta 90
_cell_angle_gamma 120
_cell_formula_units_Z 3
_cell_length_a 11.393
_cell_length_b 11.393
_cell_length_c 4.024
_cell_volume 452.340
_database_code_amcsd 0014517
_exptl_crystal_density_diffrn 5.922
_cod_original_formula_sum 'Pb2 Cl3 (O H)'
_cod_database_code 9009499

loop_
_space_group_symop_operation_xyz
x,y,z
-x+y,-x,-z
-y,x-y,z
x,y,-z
-x+y,-x,z
-y,x-y,-z

loop_
_atom_site_label
_atom_site_fract_x
_atom_site_fract_y
_atom_site_fract_z
_atom_site_U_iso_or_equiv
_atom_site_type_symbol
_atom_site_attached_hydrogens
Pb1 0.62210 0.53860 0.50000 0.01532 Pb 0
Pb2 0.17430 0.27390 0.00000 0.01456 Pb 0
Cl1 0.85640 0.80590 0.50000 0.01140 Cl 0
Cl2 0.82720 0.53240 0.00000 0.01773 Cl 0
Cl3 0.32120 0.46830 0.50000 0.01646 Cl 0
O-H 0.59000 0.65200 0.00000 0.01267 O 1

loop_
_cod_changelog_entry_id
_cod_changelog_entry_author
_cod_changelog_entry_date
_cod_changelog_entry_text
1
;cod-tools version 3.8.0
Id: cif_guess_AMCSD_atom_types 9574 2023-05-10 09:00:05Z saulius
;
2023-05-10T18:51:49+03:00
;Derived atom types and hydrogen counts
from atom names that follow the AMCSD naming convention
(Wat == water, O-H == hydroxyl).
;

loop_
_cod_related_entry_id
_cod_related_entry_database
_cod_related_entry_code
1 AMCSD 0014517
